data_7230799
loop_
_publ_author_name
'Akula, Pavan Sudheer'
'Hong, Bor-Cherng'
'Lee, Gene-Hsiang'

_publ_section_title
;
 Visible-light-induced C(sp3)--H activation for a C--C bond forming
 reaction of 3,4-dihydroquinoxalin-2(1H)-one with nucleophiles using
 oxygen with a photoredox catalyst or under catalyst-free conditions
;
_journal_issue 35
_journal_name_full 'RSC Advances'
_journal_page_first 19580
_journal_paper_doi 10.1039/C8RA03259A
_journal_volume 8
_journal_year 2018
_chemical_formula_sum 'C23 H19 N3 O'
_chemical_formula_weight 353.41
_space_group_crystal_system orthorhombic
_space_group_IT_number 61
_space_group_name_Hall '-P 2ac 2ab'
_space_group_name_H-M_alt 'P b c a'
_symmetry_space_group_name_Hall '-P 2ac 2ab'
_symmetry_space_group_name_H-M 'P b c a'
_atom_sites_solution_hydrogens mixed
_audit_creation_method SHELXL-2014/7
_audit_update_record
;
2018-01-15 deposited with the CCDC.
2018-05-15 downloaded from the CCDC.
;
_cell_angle_alpha 90
_cell_angle_beta 90
_cell_angle_gamma 90
_cell_formula_units_Z 8
_cell_length_a 10.21340(10)
_cell_length_b 18.2798(2)
_cell_length_c 19.5856(3)
_cell_measurement_reflns_used 9984
_cell_measurement_temperature 200(2)
_cell_measurement_theta_max 75.05
_cell_measurement_theta_min 5.45
_cell_volume 3656.61(8)
_computing_cell_refinement 'Bruker SAINT'
_computing_data_collection 'Bruker APEX3'
_computing_data_reduction 'Bruker SAINT'
_computing_molecular_graphics 'Bruker SHELXTL'
_computing_publication_material 'Bruker SHELXTL'
_computing_structure_refinement 'SHELXL-2014/7 (Sheldrick, 2014)'
_computing_structure_solution 'SHELXS-97 (Sheldrick 2008)'
_diffrn_ambient_temperature 200(2)
_diffrn_measured_fraction_theta_full 0.998
_diffrn_measured_fraction_theta_max 0.998
_diffrn_measurement_device_type 'Bruker D8 VENTURE'
_diffrn_measurement_method '\f and \w scans'
_diffrn_radiation_type CuK\a
_diffrn_radiation_wavelength 1.54178
_diffrn_reflns_av_R_equivalents 0.0212
_diffrn_reflns_av_unetI/netI 0.0166
_diffrn_reflns_Laue_measured_fraction_full 0.998
_diffrn_reflns_Laue_measured_fraction_max 0.998
_diffrn_reflns_limit_h_max 12
_diffrn_reflns_limit_h_min -12
_diffrn_reflns_limit_k_max 22
_diffrn_reflns_limit_k_min -22
_diffrn_reflns_limit_l_max 24
_diffrn_reflns_limit_l_min -24
_diffrn_reflns_number 19042
_diffrn_reflns_point_group_measured_fraction_full 0.998
_diffrn_reflns_point_group_measured_fraction_max 0.998
_diffrn_reflns_theta_full 67.679
_diffrn_reflns_theta_max 74.989
_diffrn_reflns_theta_min 4.515
_exptl_absorpt_coefficient_mu 0.635
_exptl_absorpt_correction_T_max 0.7539
_exptl_absorpt_correction_T_min 0.6382
_exptl_absorpt_correction_type multi-scan
_exptl_absorpt_process_details 'SADABS (Bruker, 2016)'
_exptl_crystal_colour colourless
_exptl_crystal_density_diffrn 1.284
_exptl_crystal_description plate
_exptl_crystal_F_000 1488
_exptl_crystal_size_max 0.244
_exptl_crystal_size_mid 0.244
_exptl_crystal_size_min 0.045
_refine_diff_density_max 0.256
_refine_diff_density_min -0.160
_refine_diff_density_rms 0.033
_refine_ls_extinction_method none
_refine_ls_goodness_of_fit_ref 1.044
_refine_ls_hydrogen_treatment mixed
_refine_ls_matrix_type full
_refine_ls_number_parameters 252
_refine_ls_number_reflns 3764
_refine_ls_number_restraints 0
_refine_ls_restrained_S_all 1.044
_refine_ls_R_factor_all 0.0386
_refine_ls_R_factor_gt 0.0352
_refine_ls_shift/su_max 0.001
_refine_ls_shift/su_mean 0.000
_refine_ls_structure_factor_coef Fsqd
_refine_ls_weighting_details 'w=1/[\s^2^(Fo^2^)+(0.0368P)^2^+1.1706P] where P=(Fo^2^+2Fc^2^)/3'
_refine_ls_weighting_scheme calc
_refine_ls_wR_factor_gt 0.0845
_refine_ls_wR_factor_ref 0.0891
_reflns_Friedel_coverage 0.000
_reflns_number_gt 3440
_reflns_number_total 3764
_reflns_threshold_expression 'I > 2\s(I)'
_cod_data_source_file c8ra03259a2.cif
_cod_data_source_block ic18907
_cod_database_code 7230799
_shelx_shelxl_version_number 2014/7
_shelx_space_group_comment
; 
The symmetry employed for this shelxl refinement is uniquely defined 
by the following loop, which should always be used as a source of 
symmetry information in preference to the above space-group names. 
They are only intended as comments. 
;
_shelx_estimated_absorpt_t_min 0.860
_shelx_estimated_absorpt_t_max 0.972

loop_
_space_group_symop_operation_xyz
'x, y, z'
'-x+1/2, -y, z+1/2'
'-x, y+1/2, -z+1/2'
'x+1/2, -y+1/2, -z'
'-x, -y, -z'
'x-1/2, y, -z-1/2'
'x, -y-1/2, z-1/2'
'-x-1/2, y-1/2, z'

loop_
_atom_site_label
_atom_site_type_symbol
_atom_site_fract_x
_atom_site_fract_y
_atom_site_fract_z
_atom_site_U_iso_or_equiv
_atom_site_adp_type
_atom_site_occupancy
_atom_site_site_symmetry_order
_atom_site_calc_flag
_atom_site_refinement_flags_posn
_atom_site_refinement_flags_adp
O1 O 0.33228(7) 1.03647(4) 0.50950(4) 0.03319(18) Uani 1 1 d . .
N1 N 0.44409(9) 0.95543(5) 0.57420(4) 0.02850(19) Uani 1 1 d . .
H1 H 0.5093(16) 0.9557(8) 0.5456(8) 0.043(4) Uiso 1 1 d . .
N2 N 0.28474(8) 0.98479(5) 0.68164(4) 0.0300(2) Uani 1 1 d . .
N3 N -0.08295(10) 0.91451(6) 0.55841(5) 0.0370(2) Uani 1 1 d . .
H3 H -0.1616(18) 0.9205(9) 0.5410(9) 0.058(5) Uiso 1 1 d . .
C1 C 0.34017(10) 0.99764(6) 0.56140(5) 0.0261(2) Uani 1 1 d . .
C2 C 0.22958(9) 0.99580(6) 0.61331(5) 0.0261(2) Uani 1 1 d . .
H2 H 0.1909 1.0461 0.6135 0.031 Uiso 1 1 calc R U
C3 C -0.00183(10) 0.97061(7) 0.57675(6) 0.0325(2) Uani 1 1 d . .
H3A H -0.0270 1.0206 0.5788 0.039 Uiso 1 1 calc R U
C4 C 0.12043(10) 0.94490(6) 0.59182(5) 0.0264(2) Uani 1 1 d . .
C5 C 0.11616(10) 0.86669(6) 0.58185(5) 0.0282(2) Uani 1 1 d . .
C6 C 0.20439(11) 0.80855(6) 0.58967(6) 0.0361(3) Uani 1 1 d . .
H6 H 0.2919 0.8176 0.6037 0.043 Uiso 1 1 calc R U
C7 C 0.16295(14) 0.73787(7) 0.57685(8) 0.0470(3) Uani 1 1 d . .
H7 H 0.2229 0.6985 0.5820 0.056 Uiso 1 1 calc R U
C8 C 0.03388(15) 0.72323(8) 0.55634(8) 0.0504(3) Uani 1 1 d . .
H8 H 0.0080 0.6741 0.5479 0.060 Uiso 1 1 calc R U
C9 C -0.05541(13) 0.77860(8) 0.54831(7) 0.0441(3) Uani 1 1 d . .
H9 H -0.1429 0.7687 0.5346 0.053 Uiso 1 1 calc R U
C10 C -0.01357(11) 0.85005(7) 0.56088(5) 0.0329(2) Uani 1 1 d . .
C11 C 0.46117(10) 0.91501(6) 0.63497(5) 0.0270(2) Uani 1 1 d . .
C12 C 0.37832(10) 0.93044(6) 0.69036(5) 0.0275(2) Uani 1 1 d . .
C13 C 0.39940(11) 0.89210(6) 0.75118(6) 0.0338(2) Uani 1 1 d . .
H13 H 0.3462 0.9020 0.7899 0.041 Uiso 1 1 calc R U
C14 C 0.49749(13) 0.83974(6) 0.75533(6) 0.0378(3) Uani 1 1 d . .
H14 H 0.5095 0.8134 0.7967 0.045 Uiso 1 1 calc R U
C15 C 0.57807(12) 0.82523(6) 0.70020(6) 0.0370(3) Uani 1 1 d . .
H15 H 0.6456 0.7897 0.7039 0.044 Uiso 1 1 calc R U
C16 C 0.55943(11) 0.86308(6) 0.63938(6) 0.0322(2) Uani 1 1 d . .
H16 H 0.6138 0.8533 0.6011 0.039 Uiso 1 1 calc R U
C17 C 0.20166(11) 1.00622(7) 0.73856(5) 0.0342(2) Uani 1 1 d . .
H17A H 0.1733 0.9617 0.7632 0.041 Uiso 1 1 calc R U
H17B H 0.1223 1.0305 0.7204 0.041 Uiso 1 1 calc R U
C18 C 0.26824(11) 1.05740(6) 0.78870(5) 0.0300(2) Uani 1 1 d . .
C19 C 0.21266(12) 1.06739(7) 0.85304(6) 0.0373(3) Uani 1 1 d . .
H19 H 0.1361 1.0409 0.8651 0.045 Uiso 1 1 calc R U
C20 C 0.26767(15) 1.11542(7) 0.89948(6) 0.0457(3) Uani 1 1 d . .
H20 H 0.2282 1.1220 0.9430 0.055 Uiso 1 1 calc R U
C21 C 0.37940(16) 1.15368(7) 0.88293(7) 0.0508(4) Uani 1 1 d . .
H21 H 0.4173 1.1865 0.9149 0.061 Uiso 1 1 calc R U
C22 C 0.43619(14) 1.14392(7) 0.81934(8) 0.0473(3) Uani 1 1 d . .
H22 H 0.5136 1.1700 0.8079 0.057 Uiso 1 1 calc R U
C23 C 0.38052(12) 1.09623(6) 0.77220(6) 0.0365(3) Uani 1 1 d . .
H23 H 0.4196 1.0902 0.7285 0.044 Uiso 1 1 calc R U

loop_
_atom_site_aniso_label
_atom_site_aniso_U_11
_atom_site_aniso_U_22
_atom_site_aniso_U_33
_atom_site_aniso_U_23
_atom_site_aniso_U_13
_atom_site_aniso_U_12
O1 0.0231(4) 0.0451(4) 0.0313(4) 0.0097(3) 0.0012(3) 0.0003(3)
N1 0.0207(4) 0.0391(5) 0.0257(4) 0.0027(3) 0.0039(3) 0.0011(3)
N2 0.0227(4) 0.0443(5) 0.0232(4) -0.0051(4) 0.0008(3) 0.0011(4)
N3 0.0220(5) 0.0509(6) 0.0381(5) 0.0061(4) -0.0058(4) -0.0039(4)
C1 0.0209(5) 0.0321(5) 0.0253(5) -0.0009(4) -0.0006(4) -0.0030(4)
C2 0.0214(5) 0.0308(5) 0.0261(5) -0.0006(4) 0.0011(4) 0.0011(4)
C3 0.0242(5) 0.0417(6) 0.0317(5) 0.0044(4) 0.0001(4) 0.0001(4)
C4 0.0211(5) 0.0361(5) 0.0220(4) 0.0013(4) 0.0024(4) -0.0003(4)
C5 0.0244(5) 0.0375(5) 0.0228(4) -0.0005(4) 0.0033(4) -0.0040(4)
C6 0.0280(5) 0.0380(6) 0.0423(6) -0.0039(5) 0.0036(5) -0.0013(4)
C7 0.0425(7) 0.0372(6) 0.0614(8) -0.0052(6) 0.0078(6) -0.0004(5)
C8 0.0504(8) 0.0425(7) 0.0582(8) -0.0091(6) 0.0057(6) -0.0152(6)
C9 0.0367(6) 0.0540(7) 0.0416(6) -0.0037(5) -0.0013(5) -0.0172(6)
C10 0.0271(5) 0.0459(6) 0.0256(5) 0.0013(4) 0.0008(4) -0.0070(5)
C11 0.0224(5) 0.0331(5) 0.0255(5) 0.0001(4) -0.0023(4) -0.0033(4)
C12 0.0226(5) 0.0347(5) 0.0253(5) -0.0024(4) -0.0023(4) -0.0053(4)
C13 0.0342(5) 0.0422(6) 0.0251(5) -0.0002(4) -0.0024(4) -0.0101(5)
C14 0.0441(6) 0.0375(6) 0.0317(5) 0.0049(5) -0.0116(5) -0.0092(5)
C15 0.0359(6) 0.0317(5) 0.0434(6) 0.0016(5) -0.0113(5) -0.0001(5)
C16 0.0270(5) 0.0348(5) 0.0348(5) -0.0023(4) -0.0020(4) 0.0003(4)
C17 0.0244(5) 0.0495(6) 0.0288(5) -0.0077(5) 0.0045(4) -0.0020(5)
C18 0.0289(5) 0.0323(5) 0.0288(5) -0.0013(4) -0.0011(4) 0.0049(4)
C19 0.0391(6) 0.0422(6) 0.0306(5) -0.0024(5) 0.0020(5) 0.0057(5)
C20 0.0604(8) 0.0439(7) 0.0328(6) -0.0083(5) -0.0055(6) 0.0144(6)
C21 0.0678(9) 0.0334(6) 0.0511(7) -0.0114(5) -0.0209(7) 0.0065(6)
C22 0.0473(7) 0.0319(6) 0.0628(8) -0.0012(6) -0.0095(6) -0.0054(5)
C23 0.0356(6) 0.0348(6) 0.0391(6) 0.0005(5) 0.0004(5) 0.0000(5)

loop_
_atom_type_symbol
_atom_type_description
_atom_type_scat_dispersion_real
_atom_type_scat_dispersion_imag
_atom_type_scat_source
C C 0.0181 0.0091 'International Tables Vol C Tables 4.2.6.8 and 6.1.1.4'
H H 0.0000 0.0000 'International Tables Vol C Tables 4.2.6.8 and 6.1.1.4'
N N 0.0311 0.0180 'International Tables Vol C Tables 4.2.6.8 and 6.1.1.4'
O O 0.0492 0.0322 'International Tables Vol C Tables 4.2.6.8 and 6.1.1.4'

loop_
_geom_angle_atom_site_label_1
_geom_angle_atom_site_label_2
_geom_angle_atom_site_label_3
_geom_angle
C1 N1 C11 123.97(9)
C12 N2 C17 119.98(9)
C12 N2 C2 118.35(8)
C17 N2 C2 116.01(8)
C3 N3 C10 108.74(9)
O1 C1 N1 122.35(9)
O1 C1 C2 120.78(9)
N1 C1 C2 116.87(9)
N2 C2 C4 116.93(8)
N2 C2 C1 109.16(8)
C4 C2 C1 112.04(8)
N3 C3 C4 110.65(10)
C3 C4 C5 106.49(9)
C3 C4 C2 121.48(10)
C5 C4 C2 132.03(9)
C6 C5 C10 117.97(10)
C6 C5 C4 135.78(10)
C10 C5 C4 106.23(10)
C7 C6 C5 119.47(11)
C6 C7 C8 121.17(13)
C9 C8 C7 121.10(12)
C8 C9 C10 117.82(12)
N3 C10 C9 129.59(11)
N3 C10 C5 107.90(10)
C9 C10 C5 122.48(11)
C16 C11 C12 121.76(10)
C16 C11 N1 120.07(9)
C12 C11 N1 118.14(9)
N2 C12 C13 124.68(10)
N2 C12 C11 117.60(9)
C13 C12 C11 117.67(10)
C14 C13 C12 120.44(11)
C15 C14 C13 121.05(11)
C14 C15 C16 119.46(11)
C11 C16 C15 119.60(11)
N2 C17 C18 113.62(9)
C23 C18 C19 118.71(11)
C23 C18 C17 122.36(10)
C19 C18 C17 118.90(10)
C20 C19 C18 120.80(12)
C21 C20 C19 120.27(12)
C20 C21 C22 119.55(12)
C21 C22 C23 120.41(13)
C18 C23 C22 120.25(12)

loop_
_geom_bond_atom_site_label_1
_geom_bond_atom_site_label_2
_geom_bond_distance
O1 C1 1.2423(13)
N1 C1 1.3360(14)
N1 C11 1.4117(13)
N2 C12 1.3890(14)
N2 C17 1.4547(13)
N2 C2 1.4659(13)
N3 C3 1.3664(16)
N3 C10 1.3759(16)
C1 C2 1.5201(14)
C2 C4 1.5119(14)
C3 C4 1.3665(15)
C4 C5 1.4436(15)
C5 C6 1.4017(16)
C5 C10 1.4201(15)
C6 C7 1.3827(18)
C7 C8 1.404(2)
C8 C9 1.372(2)
C9 C10 1.3961(17)
C11 C16 1.3842(15)
C11 C12 1.4044(15)
C12 C13 1.3987(15)
C13 C14 1.3880(18)
C14 C15 1.3834(19)
C15 C16 1.3906(16)
C17 C18 1.5173(15)
C18 C23 1.3868(16)
C18 C19 1.3940(15)
C19 C20 1.3834(18)
C20 C21 1.377(2)
C21 C22 1.385(2)
C22 C23 1.3914(18)

loop_
_geom_hbond_atom_site_label_D
_geom_hbond_atom_site_label_H
_geom_hbond_atom_site_label_A
_geom_hbond_distance_DH
_geom_hbond_distance_HA
_geom_hbond_distance_DA
_geom_hbond_angle_DHA
_geom_hbond_site_symmetry_A
N1 H1 O1 0.870(17) 1.951(17) 2.8154(12) 172.6(14) 5_676
N3 H3 O1 0.880(19) 2.153(19) 3.0095(12) 164.4(16) 5_576
